data_4029065
loop_
_publ_author_name
'Wang, Li-Jing'
'Zhu, Hai-Tao'
'Wang, An-Qi'
'Qiu, Yi-Feng'
'Liu, Xue-Yuan'
'Liang, Yong-Min'

_publ_section_title
;
 Gold-catalyzed tandem [3,3]-propargyl ester rearrangement leading to
 (E)-1H-inden-1-ones.
;
_journal_issue 1
_journal_name_full 'The Journal of organic chemistry'
_journal_page_first 204
_journal_page_last 212
_journal_paper_doi 10.1021/jo402396h
_journal_volume 79
_journal_year 2014
_chemical_absolute_configuration unk
_chemical_formula_moiety 'C19 H16 O2'
_chemical_formula_sum 'C19 H16 O2'
_chemical_formula_weight 276.32
_chemical_name_systematic
;
 ? 
;
_space_group_crystal_system orthorhombic
_space_group_IT_number 29
_space_group_name_Hall 'P 2c -2ac'
_space_group_name_H-M_alt 'P c a 21'
_symmetry_space_group_name_Hall 'P 2c -2ac'
_symmetry_space_group_name_H-M 'P c a 21'
_atom_sites_solution_hydrogens geom
_atom_sites_solution_primary iterative
_atom_sites_solution_secondary difmap
_audit_creation_date 2013-04-12
_audit_creation_method
;
  Olex2 1.2
  (compiled Mar 21 2013 11:16:32, GUI svn.r4456)
;
_cell_angle_alpha 90.00
_cell_angle_beta 90.00
_cell_angle_gamma 90.00
_cell_formula_units_Z 4
_cell_length_a 11.2513(11)
_cell_length_b 16.593(2)
_cell_length_c 8.0237(9)
_cell_measurement_reflns_used 601
_cell_measurement_temperature 292.36(10)
_cell_measurement_theta_max 21.8780
_cell_measurement_theta_min 3.9580
_cell_volume 1498.0(3)
_computing_cell_refinement
;
CrysAlisPro, Agilent Technologies,
Version 1.171.36.28 (release 01-02-2013 CrysAlis171 .NET)
(compiled Feb  1 2013,16:14:44)
;
_computing_data_collection
;
CrysAlisPro, Agilent Technologies,
Version 1.171.36.28 (release 01-02-2013 CrysAlis171 .NET)
(compiled Feb  1 2013,16:14:44)
;
_computing_data_reduction
;
CrysAlisPro, Agilent Technologies,
Version 1.171.36.28 (release 01-02-2013 CrysAlis171 .NET)
(compiled Feb  1 2013,16:14:44)
;
_computing_molecular_graphics
;
O. V. Dolomanov, L. J. Bourhis, R. J. Gildea, J. A. K. Howard and H. Puschmann,
OLEX2: a complete structure solution, refinement and analysis program.
J. Appl. Cryst. (2009). 42, 339-341.
;
_computing_publication_material
;
O. V. Dolomanov, L. J. Bourhis, R. J. Gildea, J. A. K. Howard and H. Puschmann,
OLEX2: a complete structure solution, refinement and analysis program.
J. Appl. Cryst. (2009). 42, 339-341.
;
_computing_structure_refinement
;
SHELXL, G.M. Sheldrick, Acta Cryst.
(2008). A64, 112-122
;
_computing_structure_solution
;
olex2.solve (L.J. Bourhis, O.V. Dolomanov, R.J. Gildea, J.A.K. Howard,
H. Puschmann, in preparation, 2011)
;
_diffrn_ambient_temperature 292.36(10)
_diffrn_detector_area_resol_mean 16.0733
_diffrn_measured_fraction_theta_full 0.9966
_diffrn_measured_fraction_theta_max 0.7566
_diffrn_measurement_details
;
  1 omega  -50.00  -23.00   1.5000   20.0000
omega____ theta____ kappa____ phi______ frames
    -      -19.2137   38.0000   60.0000 18

  2 omega  -88.00  -55.00   1.5000   20.0000
omega____ theta____ kappa____ phi______ frames
    -      -19.2137  178.0000   90.0000 22

  3 omega  -55.00  -16.00   1.5000   20.0000
omega____ theta____ kappa____ phi______ frames
    -       22.6512  -19.0000  -60.0000 26

  4 omega   -2.00   74.50   1.5000   20.0000
omega____ theta____ kappa____ phi______ frames
    -       22.6512  -19.0000  -60.0000 51
;
_diffrn_measurement_device_type 'SuperNova, Dual, Cu at zero, Eos'
_diffrn_measurement_method '\w scans'
_diffrn_orient_matrix_UB_11 0.0381313000
_diffrn_orient_matrix_UB_12 0.0192237000
_diffrn_orient_matrix_UB_13 -0.0581539000
_diffrn_orient_matrix_UB_21 -0.0187177000
_diffrn_orient_matrix_UB_22 0.0381611000
_diffrn_orient_matrix_UB_23 0.0298242000
_diffrn_orient_matrix_UB_31 0.0466254000
_diffrn_orient_matrix_UB_32 -0.0004198000
_diffrn_orient_matrix_UB_33 0.0595070000
_diffrn_radiation_monochromator mirror
_diffrn_radiation_type 'Mo K\a'
_diffrn_radiation_wavelength 0.7107
_diffrn_reflns_av_R_equivalents 0.0381
_diffrn_reflns_av_unetI/netI 0.0889
_diffrn_reflns_limit_h_max 14
_diffrn_reflns_limit_h_min -6
_diffrn_reflns_limit_k_max 20
_diffrn_reflns_limit_k_min -17
_diffrn_reflns_limit_l_max 10
_diffrn_reflns_limit_l_min -9
_diffrn_reflns_number 4098
_diffrn_reflns_theta_full 25.50
_diffrn_reflns_theta_max 26.37
_diffrn_reflns_theta_min 3.05
_diffrn_source 'SuperNova (Mo) X-ray Source'
_exptl_absorpt_coefficient_mu 0.078
_exptl_absorpt_correction_T_max 1.00000
_exptl_absorpt_correction_T_min 0.32530
_exptl_absorpt_correction_type multi-scan
_exptl_absorpt_process_details
;
CrysAlisPro, Agilent Technologies,
Version 1.171.36.28 (release 01-02-2013 CrysAlis171 .NET)
(compiled Feb  1 2013,16:14:44)
Empirical absorption correction using spherical harmonics,
 implemented in SCALE3 ABSPACK scaling algorithm.
;
_exptl_crystal_colour 'clear light colourless'
_exptl_crystal_density_diffrn 1.225
_exptl_crystal_density_method 'not measured'
_exptl_crystal_description plate
_exptl_crystal_F_000 584
_exptl_crystal_size_max 0.32
_exptl_crystal_size_mid 0.24
_exptl_crystal_size_min 0.11
_refine_diff_density_max 0.149
_refine_diff_density_min -0.154
_refine_diff_density_rms 0.035
_refine_ls_abs_structure_details 'Flack H D (1983), Acta Cryst. A39, 876-881'
_refine_ls_abs_structure_Flack -3(3)
_refine_ls_extinction_coef 0.0096(16)
_refine_ls_extinction_expression Fc^*^=kFc[1+0.001xFc^2^\l^3^/sin(2\q)]^-1/4^
_refine_ls_extinction_method SHELXL
_refine_ls_goodness_of_fit_ref 1.070
_refine_ls_hydrogen_treatment mixed
_refine_ls_matrix_type full
_refine_ls_number_parameters 192
_refine_ls_number_reflns 2648
_refine_ls_number_restraints 1
_refine_ls_restrained_S_all 1.069
_refine_ls_R_factor_all 0.1351
_refine_ls_R_factor_gt 0.0699
_refine_ls_shift/su_max 0.000
_refine_ls_shift/su_mean 0.000
_refine_ls_structure_factor_coef Fsqd
_refine_ls_weighting_details 'calc w=1/[\s^2^(Fo^2^)+(0.0354P)^2^+0.0000P] where P=(Fo^2^+2Fc^2^)/3'
_refine_ls_weighting_scheme calc
_refine_ls_wR_factor_gt 0.1173
_refine_ls_wR_factor_ref 0.1565
_reflns_number_gt 1419
_reflns_number_total 2648
_reflns_threshold_expression >2sigma(I)
_cod_data_source_file jo402396h_si_001.cif
_cod_data_source_block wanglj0412
_cod_database_code 4029065
_reflns_odcompleteness_completeness 99.66
_reflns_odcompleteness_iscentric 1
_reflns_odcompleteness_theta 26.32
_olex2_refinement_description
;
1. Fixed Uiso
 At 1.2 times of:
  All C(H) groups, All C(H,H) groups
 At 1.5 times of:
  All C(H,H,H) groups
2.a Ternary CH refined with riding coordinates:
 C13(H13)
2.b Secondary CH2 refined with riding coordinates:
 C18(H18A,H18B)
2.c Aromatic/amide H refined with riding coordinates:
 C1(H1), C2(H2), C3(H3), C4(H4), C5(H5), C7(H7), C14(H14), C15(H15), C16(H16),
 C17(H17)
2.d Idealised Me refined as rotating group:
 C20(H20A,H20B,H20C)
;

loop_
_space_group_symop_id
_space_group_symop_operation_xyz
1 'x, y, z'
2 '-x, -y, z+1/2'
3 '-x+1/2, y, z+1/2'
4 'x+1/2, -y, z'

loop_
_atom_site_label
_atom_site_type_symbol
_atom_site_fract_x
_atom_site_fract_y
_atom_site_fract_z
_atom_site_U_iso_or_equiv
_atom_site_adp_type
_atom_site_occupancy
_atom_site_symmetry_multiplicity
_atom_site_calc_flag
_atom_site_refinement_flags
O2 O 0.6937(3) 0.6875(2) 0.1576(4) 0.0861(12) Uani 1 1 d .
O3 O 0.2821(4) 0.7610(2) 0.7029(5) 0.0972(14) Uani 1 1 d .
C1 C 0.6662(4) 0.8960(3) 0.4330(6) 0.0613(13) Uani 1 1 d .
H1 H 0.6832 0.8421 0.4121 0.074 Uiso 1 1 calc R
C2 C 0.7446(5) 0.9549(3) 0.3816(6) 0.0679(15) Uani 1 1 d .
H2 H 0.8142 0.9402 0.3271 0.081 Uiso 1 1 calc R
C3 C 0.7213(5) 1.0341(3) 0.4097(7) 0.0708(15) Uani 1 1 d .
H3 H 0.7736 1.0733 0.3713 0.085 Uiso 1 1 calc R
C4 C 0.6204(5) 1.0562(3) 0.4947(6) 0.0734(15) Uani 1 1 d .
H4 H 0.6056 1.1103 0.5171 0.088 Uiso 1 1 calc R
C5 C 0.5409(4) 0.9978(3) 0.5469(6) 0.0640(13) Uani 1 1 d .
H5 H 0.4724 1.0130 0.6036 0.077 Uiso 1 1 calc R
C6 C 0.5620(4) 0.9167(3) 0.5158(5) 0.0543(11) Uani 1 1 d .
C7 C 0.4724(4) 0.8578(3) 0.5689(5) 0.0570(12) Uani 1 1 d .
H7 H 0.4164 0.8781 0.6431 0.068 Uiso 1 1 calc R
C8 C 0.4568(4) 0.7800(3) 0.5297(5) 0.0533(11) Uani 1 1 d .
C9 C 0.3564(5) 0.7347(3) 0.6050(6) 0.0693(14) Uani 1 1 d .
C10 C 0.3658(4) 0.6515(3) 0.5444(6) 0.0639(13) Uani 1 1 d .
C12 C 0.4627(4) 0.6451(3) 0.4382(6) 0.0625(13) Uani 1 1 d .
C13 C 0.5242(4) 0.7254(3) 0.4126(5) 0.0531(11) Uani 1 1 d .
H13 H 0.6078 0.7219 0.4460 0.064 Uiso 1 1 calc R
C14 C 0.4908(5) 0.5715(3) 0.3690(7) 0.0815(17) Uani 1 1 d .
H14 H 0.5572 0.5659 0.3008 0.098 Uiso 1 1 calc R
C15 C 0.4177(7) 0.5055(4) 0.4031(9) 0.106(2) Uani 1 1 d .
H15 H 0.4355 0.4559 0.3553 0.127 Uiso 1 1 calc R
C16 C 0.3202(6) 0.5121(4) 0.5054(10) 0.104(2) Uani 1 1 d .
H16 H 0.2724 0.4675 0.5260 0.125 Uiso 1 1 calc R
C17 C 0.2940(5) 0.5854(4) 0.5773(8) 0.0934(19) Uani 1 1 d .
H17 H 0.2286 0.5905 0.6473 0.112 Uiso 1 1 calc R
C18 C 0.5141(4) 0.7544(3) 0.2312(5) 0.0531(12) Uani 1 1 d .
H18A H 0.4351 0.7416 0.1908 0.064 Uiso 1 1 calc R
H18B H 0.5224 0.8126 0.2297 0.064 Uiso 1 1 calc R
C19 C 0.6037(4) 0.7190(3) 0.1120(6) 0.0593(13) Uani 1 1 d .
C20 C 0.5728(5) 0.7285(3) -0.0674(6) 0.0857(17) Uani 1 1 d .
H20A H 0.6355 0.7068 -0.1349 0.129 Uiso 1 1 calc R
H20B H 0.5628 0.7847 -0.0925 0.129 Uiso 1 1 calc R
H20C H 0.5001 0.7003 -0.0905 0.129 Uiso 1 1 calc R

loop_
_atom_site_aniso_label
_atom_site_aniso_U_11
_atom_site_aniso_U_22
_atom_site_aniso_U_33
_atom_site_aniso_U_23
_atom_site_aniso_U_13
_atom_site_aniso_U_12
O2 0.061(2) 0.123(3) 0.074(2) -0.016(2) 0.000(2) 0.022(2)
O3 0.072(3) 0.120(3) 0.100(3) -0.005(3) 0.035(2) -0.006(2)
C1 0.050(3) 0.068(3) 0.066(3) -0.007(3) 0.008(2) -0.004(3)
C2 0.061(3) 0.077(4) 0.065(4) -0.011(3) 0.009(3) -0.008(3)
C3 0.078(4) 0.070(3) 0.064(3) -0.003(3) -0.007(3) -0.015(3)
C4 0.082(4) 0.064(3) 0.075(4) -0.005(3) -0.011(3) 0.004(3)
C5 0.059(3) 0.076(3) 0.057(3) -0.005(3) -0.006(3) 0.011(3)
C6 0.050(3) 0.068(3) 0.045(2) -0.003(2) -0.004(2) 0.003(3)
C7 0.046(3) 0.075(3) 0.050(3) -0.001(3) 0.005(2) 0.009(3)
C8 0.044(2) 0.069(3) 0.046(2) 0.004(3) 0.000(2) -0.002(2)
C9 0.061(3) 0.088(4) 0.059(3) 0.013(3) 0.004(3) 0.002(3)
C10 0.055(3) 0.073(4) 0.063(3) 0.015(3) 0.000(3) -0.002(3)
C12 0.069(3) 0.053(3) 0.066(3) 0.012(3) -0.012(3) 0.009(3)
C13 0.051(3) 0.062(3) 0.045(3) 0.003(2) 0.000(3) 0.006(2)
C14 0.089(4) 0.064(4) 0.092(4) 0.014(3) -0.013(3) 0.009(3)
C15 0.132(6) 0.057(4) 0.129(6) 0.015(4) -0.022(5) 0.002(4)
C16 0.096(5) 0.081(4) 0.136(6) 0.044(5) -0.019(5) -0.019(4)
C17 0.082(4) 0.094(4) 0.104(5) 0.040(4) -0.004(4) -0.010(4)
C18 0.051(3) 0.064(3) 0.044(2) 0.002(2) 0.000(2) 0.003(2)
C19 0.051(3) 0.064(3) 0.063(3) -0.005(3) 0.002(3) -0.004(3)
C20 0.105(4) 0.106(4) 0.047(3) -0.006(3) 0.010(3) 0.011(4)

loop_
_atom_type_symbol
_atom_type_description
_atom_type_scat_dispersion_real
_atom_type_scat_dispersion_imag
_atom_type_scat_source
C C 0.0033 0.0016 'International Tables Vol C Tables 4.2.6.8 and 6.1.1.4'
H H 0.0000 0.0000 'International Tables Vol C Tables 4.2.6.8 and 6.1.1.4'
O O 0.0106 0.0060 'International Tables Vol C Tables 4.2.6.8 and 6.1.1.4'

loop_
_geom_angle_atom_site_label_1
_geom_angle_atom_site_label_2
_geom_angle_atom_site_label_3
_geom_angle
C2 C1 H1 119.8
C2 C1 C6 120.4(5)
C6 C1 H1 119.8
C1 C2 H2 119.6
C3 C2 C1 120.9(5)
C3 C2 H2 119.6
C2 C3 H3 120.0
C2 C3 C4 120.0(5)
C4 C3 H3 120.0
C3 C4 H4 120.1
C3 C4 C5 119.8(5)
C5 C4 H4 120.1
C4 C5 H5 119.5
C4 C5 C6 120.9(5)
C6 C5 H5 119.5
C1 C6 C7 123.6(4)
C5 C6 C1 118.0(5)
C5 C6 C7 118.4(4)
C6 C7 H7 114.2
C8 C7 C6 131.6(4)
C8 C7 H7 114.2
C7 C8 C9 119.5(4)
C7 C8 C13 131.2(4)
C9 C8 C13 109.3(4)
O3 C9 C8 126.7(5)
O3 C9 C10 126.6(5)
C10 C9 C8 106.7(5)
C12 C10 C9 109.4(5)
C12 C10 C17 120.9(5)
C17 C10 C9 129.7(5)
C10 C12 C13 112.0(4)
C14 C12 C10 119.7(5)
C14 C12 C13 128.3(5)
C8 C13 C12 102.4(4)
C8 C13 H13 110.4
C8 C13 C18 111.4(4)
C12 C13 H13 110.4
C12 C13 C18 111.7(4)
C18 C13 H13 110.4
C12 C14 H14 120.6
C12 C14 C15 118.7(6)
C15 C14 H14 120.6
C14 C15 H15 119.2
C16 C15 C14 121.6(7)
C16 C15 H15 119.2
C15 C16 H16 120.3
C15 C16 C17 119.4(7)
C17 C16 H16 120.3
C10 C17 H17 120.2
C16 C17 C10 119.6(6)
C16 C17 H17 120.2
C13 C18 H18A 108.4
C13 C18 H18B 108.4
H18A C18 H18B 107.5
C19 C18 C13 115.5(4)
C19 C18 H18A 108.4
C19 C18 H18B 108.4
O2 C19 C18 122.8(4)
O2 C19 C20 122.7(5)
C20 C19 C18 114.5(4)
C19 C20 H20A 109.5
C19 C20 H20B 109.5
C19 C20 H20C 109.5
H20A C20 H20B 109.5
H20A C20 H20C 109.5
H20B C20 H20C 109.5

loop_
_geom_bond_atom_site_label_1
_geom_bond_atom_site_label_2
_geom_bond_distance
O2 C19 1.197(5)
O3 C9 1.227(6)
C1 H1 0.9300
C1 C2 1.379(6)
C1 C6 1.391(6)
C2 H2 0.9300
C2 C3 1.358(6)
C3 H3 0.9300
C3 C4 1.375(7)
C4 H4 0.9300
C4 C5 1.384(6)
C5 H5 0.9300
C5 C6 1.388(6)
C6 C7 1.467(6)
C7 H7 0.9300
C7 C8 1.340(6)
C8 C9 1.486(6)
C8 C13 1.509(6)
C9 C10 1.467(7)
C10 C12 1.387(7)
C10 C17 1.388(6)
C12 C13 1.515(6)
C12 C14 1.379(6)
C13 H13 0.9800
C13 C18 1.537(6)
C14 H14 0.9300
C14 C15 1.396(8)
C15 H15 0.9300
C15 C16 1.375(9)
C16 H16 0.9300
C16 C17 1.377(8)
C17 H17 0.9300
C18 H18A 0.9700
C18 H18B 0.9700
C18 C19 1.508(6)
C19 C20 1.490(7)
C20 H20A 0.9600
C20 H20B 0.9600
C20 H20C 0.9600

loop_
_geom_torsion_atom_site_label_1
_geom_torsion_atom_site_label_2
_geom_torsion_atom_site_label_3
_geom_torsion_atom_site_label_4
_geom_torsion
O3 C9 C10 C12 -178.7(5)
O3 C9 C10 C17 2.2(9)
C1 C2 C3 C4 2.0(8)
C1 C6 C7 C8 -13.2(7)
C2 C1 C6 C5 -1.0(7)
C2 C1 C6 C7 177.7(4)
C2 C3 C4 C5 -2.0(7)
C3 C4 C5 C6 0.5(7)
C4 C5 C6 C1 1.0(7)
C4 C5 C6 C7 -177.8(4)
C5 C6 C7 C8 165.5(5)
C6 C1 C2 C3 -0.5(8)
C6 C7 C8 C9 179.7(4)
C6 C7 C8 C13 -1.9(8)
C7 C8 C9 O3 0.3(7)
C7 C8 C9 C10 -177.6(4)
C7 C8 C13 C12 176.7(5)
C7 C8 C13 C18 -63.8(6)
C8 C9 C10 C12 -0.8(6)
C8 C9 C10 C17 -179.9(5)
C8 C13 C18 C19 163.8(4)
C9 C8 C13 C12 -4.8(5)
C9 C8 C13 C18 114.7(4)
C9 C10 C12 C13 -2.4(6)
C9 C10 C12 C14 178.4(4)
C9 C10 C17 C16 179.9(6)
C10 C12 C13 C8 4.5(5)
C10 C12 C13 C18 -114.9(4)
C10 C12 C14 C15 2.4(8)
C12 C10 C17 C16 1.0(9)
C12 C13 C18 C19 -82.4(5)
C12 C14 C15 C16 -1.0(9)
C13 C8 C9 O3 -178.4(5)
C13 C8 C9 C10 3.7(5)
C13 C12 C14 C15 -176.6(5)
C13 C18 C19 O2 -18.3(7)
C13 C18 C19 C20 163.5(4)
C14 C12 C13 C8 -176.5(5)
C14 C12 C13 C18 64.2(6)
C14 C15 C16 C17 -0.4(10)
C15 C16 C17 C10 0.4(10)
C17 C10 C12 C13 176.8(4)
C17 C10 C12 C14 -2.4(8)
